data_7706785
loop_
_publ_author_name
'Rousselle, Benjamin'
'Bouyer, Florence'
'Bayardon, J\'er\^ome'
'Laly, Myriam'
'Ghiringhelli, Fran\,cois'
'Rousselin, Yoann'
'Bodio, Ewen'
'Malacea-Kabbara, Raluca'

_publ_section_title
;
 Development of a novel highly anti-proliferative family of gold
 complexes: Au(i)-phosphonium-phosphines.
;
_journal_issue 14
_journal_name_full 'Dalton transactions (Cambridge, England : 2003)'
_journal_page_first 4880
_journal_page_last 4889
_journal_paper_doi 10.1039/d0dt03708g
_journal_volume 50
_journal_year 2021
_chemical_absolute_configuration ad
_chemical_formula_moiety 'C32 H27 Au Br0.534 Cl0.466 P2, C H2 Cl2, 0.294(Br), 0.706(Cl)'
_chemical_formula_sum 'C33 H29 Au Br0.83 Cl3.17 P2'
_chemical_formula_weight 863.06
_space_group_crystal_system orthorhombic
_space_group_IT_number 33
_space_group_name_Hall 'P 2c -2n'
_space_group_name_H-M_alt 'P n a 21'
_atom_sites_solution_hydrogens geom
_atom_sites_solution_primary dual
_audit_creation_date 2021-02-16
_audit_creation_method
;
Olex2 1.3
(compiled 2020.11.12 svn.r5f609507 for OlexSys, GUI svn.r6257)
;
_audit_update_record
;
2021-02-16 deposited with the CCDC.	2021-02-23 downloaded from the CCDC.
;
_cell_angle_alpha 90
_cell_angle_beta 90
_cell_angle_gamma 90
_cell_formula_units_Z 4
_cell_length_a 25.312(2)
_cell_length_b 9.6184(7)
_cell_length_c 13.5131(9)
_cell_measurement_reflns_used 917
_cell_measurement_temperature 110.0(1)
_cell_measurement_theta_max 19.06
_cell_measurement_theta_min 2.72
_cell_volume 3289.9(4)
_computing_cell_refinement 'SAINT V8.38A (Bruker, 2016)'
_computing_data_collection 'APEX3 (Bruker, 2015)'
_computing_data_reduction 'SAINT V8.38A (Bruker, 2016)'
_computing_molecular_graphics 'Olex2 1.3 (Dolomanov et al., 2009)'
_computing_publication_material 'Olex2 1.3 (Dolomanov et al., 2009)'
_computing_structure_refinement 'SHELXL 2018/3 (Sheldrick, 2015)'
_computing_structure_solution 'SHELXT  (Sheldrick, 2015)'
_diffrn_ambient_temperature 110.0(1)
_diffrn_detector 'CCD Plate'
_diffrn_detector_area_resol_mean '512 x 512'
_diffrn_detector_type APEX2
_diffrn_measured_fraction_theta_full 0.997
_diffrn_measured_fraction_theta_max 0.997
_diffrn_measurement_device '\k-geometry diffractometer'
_diffrn_measurement_device_type 'Nonius Kappa Apex II'
_diffrn_measurement_method '\f and \w scans''
_diffrn_radiation_collimation '0.6 mm'
_diffrn_radiation_monochromator graphite
_diffrn_radiation_probe x-ray
_diffrn_radiation_type 'Mo K\a~1~'
_diffrn_radiation_wavelength 0.71073
_diffrn_radiation_xray_symbol K-L~3~
_diffrn_reflns_av_R_equivalents 0.1236
_diffrn_reflns_av_unetI/netI 0.1347
_diffrn_reflns_Laue_measured_fraction_full 0.997
_diffrn_reflns_Laue_measured_fraction_max 0.997
_diffrn_reflns_limit_h_max 30
_diffrn_reflns_limit_h_min -30
_diffrn_reflns_limit_k_max 11
_diffrn_reflns_limit_k_min -11
_diffrn_reflns_limit_l_max 15
_diffrn_reflns_limit_l_min -16
_diffrn_reflns_number 17639
_diffrn_reflns_point_group_measured_fraction_full 0.993
_diffrn_reflns_point_group_measured_fraction_max 0.993
_diffrn_reflns_theta_full 25.000
_diffrn_reflns_theta_max 25.000
_diffrn_reflns_theta_min 2.660
_diffrn_source 'X-ray tube'
_diffrn_source_target Mo
_diffrn_source_type 'Siemens KFF Mo 2K-180'
_diffrn_standards_number 0
_exptl_absorpt_coefficient_mu 5.854
_exptl_absorpt_correction_T_max 0.0206
_exptl_absorpt_correction_T_min 0.0047
_exptl_absorpt_correction_type multi-scan
_exptl_absorpt_process_details
'SADABS-2016/2 (Bruker,2016/2) was used for absorption correction. wR2(int) was 0.1002 before and 0.0807 after correction. The Ratio of minimum to maximum transmission is 0.4338. The \l/2 correction factor is Not present.'
_exptl_crystal_colour 'clear light colourless'
_exptl_crystal_colour_lustre clear
_exptl_crystal_colour_modifier light
_exptl_crystal_colour_primary colourless
_exptl_crystal_density_diffrn 1.742
_exptl_crystal_description prism
_exptl_crystal_F_000 1676
_exptl_crystal_recrystallization_method 'The material was recrystallised from DCM by slow evaporation'
_exptl_crystal_size_max 0.113
_exptl_crystal_size_mid 0.111
_exptl_crystal_size_min 0.066
_refine_diff_density_max 1.416
_refine_diff_density_min -1.097
_refine_diff_density_rms 0.153
_refine_ls_abs_structure_details
;
 Flack x determined using 1084 quotients [(I+)-(I-)]/[(I+)+(I-)]
 (Parsons, Flack and Wagner, Acta Cryst. B69 (2013) 249-259).
;
_refine_ls_abs_structure_Flack 0.055(14)
_refine_ls_extinction_method none
_refine_ls_goodness_of_fit_ref 0.986
_refine_ls_hydrogen_treatment constr
_refine_ls_matrix_type full
_refine_ls_number_parameters 312
_refine_ls_number_reflns 5751
_refine_ls_number_restraints 268
_refine_ls_restrained_S_all 0.966
_refine_ls_R_factor_all 0.1258
_refine_ls_R_factor_gt 0.0644
_refine_ls_shift/su_max 0.001
_refine_ls_shift/su_mean 0.000
_refine_ls_structure_factor_coef Fsqd
_refine_ls_weighting_details 'w=1/[\s^2^(Fo^2^)+(0.0443P)^2^] where P=(Fo^2^+2Fc^2^)/3'
_refine_ls_weighting_scheme calc
_refine_ls_wR_factor_gt 0.1227
_refine_ls_wR_factor_ref 0.1461
_reflns_Friedel_coverage 0.902
_reflns_Friedel_fraction_full 0.988
_reflns_Friedel_fraction_max 0.988
_reflns_number_gt 3384
_reflns_number_total 5751
_reflns_threshold_expression 'I > 2\s(I)'
_cod_data_source_file d0dt03708g2.cif
_cod_data_source_block compound_If
_cod_depositor_comments 'Adding full bibliography for 7706784--7706785.cif.'
_cod_database_code 7706785
_shelx_shelxl_version_number 2018/3
_shelx_space_group_comment
;
The symmetry employed for this shelxl refinement is uniquely defined
by the following loop, which should always be used as a source of
symmetry information in preference to the above space-group names.
They are only intended as comments.
;
_shelx_estimated_absorpt_t_max 0.699
_shelx_estimated_absorpt_t_min 0.558
_olex2_refinement_description
;
1. Fixed Uiso
 At 1.2 times of:
  All C(H) groups, All C(H,H) groups
 At 1.5 times of:
  All C(H,H,H) groups
2. Rigid body (RIGU) restrains
 All non-hydrogen atoms
 with sigma for 1-2 distances of 0.002 and sigma for 1-3 distances of 0.002
3. Others
 Fixed Sof: Br1(0.534) Br2(0.294) Cl1(0.466) Cl2(0.706)
4.a Secondary CH2 refined with riding coordinates:
 C19(H19A,H19B), C33(H33A,H33B)
4.b Aromatic/amide H refined with riding coordinates:
 C21(H21), C15(H15), C16(H16), C17(H17), C18(H18), C22(H22), C32(H32),
 C31(H31), C30(H30), C29(H29), C28(H28), C6(H6), C5(H5), C4(H4), C3(H3), C2(H2),
  C24(H24), C12(H12), C11(H11), C10(H10), C9(H9), C8(H8)
4.c Fitted hexagon refined as free rotating group:
 C14(C15,C16,C17,C18,C13), C27(C32,C31,C30,C29,C28), C1(C6,C5,C4,C3,C2),
 C7(C12,C11,C10,C9,C8)
4.d Idealised Me refined as rotating group:
 C26(H26A,H26B,H26C)
;
_olex2_diffrn_ambient_temperature_device 'Oxford Cryosystems'
_olex2_exptl_crystal_mounting_method 'The crystal was mounted on a MITIGEN holder oil'
_olex2_submission_special_instructions 'No special instructions were received'

loop_
_space_group_symop_operation_xyz
'x, y, z'
'-x, -y, z+1/2'
'x+1/2, -y+1/2, z'
'-x+1/2, y+1/2, z+1/2'

loop_
_atom_site_label
_atom_site_type_symbol
_atom_site_fract_x
_atom_site_fract_y
_atom_site_fract_z
_atom_site_U_iso_or_equiv
_atom_site_adp_type
_atom_site_occupancy
_atom_site_site_symmetry_order
_atom_site_calc_flag
_atom_site_refinement_flags_posn
_atom_site_refinement_flags_adp
_atom_site_refinement_flags_occupancy
_atom_site_disorder_assembly
_atom_site_disorder_group
Au1 Au 0.67256(4) 1.02332(8) 0.31643(3) 0.0425(3) Uani 1 1 d . . . . .
Br1 Br 0.6709(2) 1.2698(5) 0.3129(7) 0.0397(17) Uiso 0.534 1 d . . P A 1
P1 P 0.6718(3) 0.7895(5) 0.3216(9) 0.0429(14) Uani 1 1 d . . . . .
P2 P 0.5241(3) 0.9913(7) 0.4146(5) 0.0407(16) Uani 1 1 d . . . . .
C20 C 0.5446(11) 1.132(3) 0.4912(17) 0.040(5) Uani 1 1 d . . . . .
C26 C 0.5308(11) 1.038(3) 0.2876(13) 0.048(6) Uani 1 1 d . . . . .
H26A H 0.506507 1.114497 0.272300 0.072 Uiso 1 1 calc R U . . .
H26B H 0.522500 0.957849 0.245924 0.072 Uiso 1 1 calc R U . . .
H26C H 0.567220 1.068204 0.274883 0.072 Uiso 1 1 calc R U . . .
C19 C 0.5663(11) 0.843(2) 0.4382(17) 0.043(5) Uani 1 1 d . . . . .
H19A H 0.602978 0.877074 0.446143 0.052 Uiso 1 1 calc R U . . .
H19B H 0.555513 0.801175 0.502001 0.052 Uiso 1 1 calc R U . . .
C21 C 0.5414(12) 1.272(3) 0.459(2) 0.053(7) Uani 1 1 d . . . . .
H21 H 0.530356 1.293062 0.393317 0.064 Uiso 1 1 calc R U . . .
C14 C 0.5661(7) 0.7336(12) 0.3623(9) 0.038(4) Uani 1 1 d G . . . .
C15 C 0.5198(6) 0.6574(16) 0.3519(9) 0.037(5) Uani 1 1 d G . . . .
H15 H 0.490284 0.676820 0.393097 0.045 Uiso 1 1 calc R U . . .
C16 C 0.5166(5) 0.5528(15) 0.2812(10) 0.049(6) Uani 1 1 d G . . . .
H16 H 0.484943 0.500667 0.274080 0.058 Uiso 1 1 calc R U . . .
C17 C 0.5598(7) 0.5243(13) 0.2209(9) 0.045(5) Uani 1 1 d G . . . .
H17 H 0.557589 0.452826 0.172542 0.054 Uiso 1 1 calc R U . . .
C18 C 0.6061(6) 0.6006(15) 0.2312(11) 0.045(5) Uani 1 1 d G . . . .
H18 H 0.635577 0.581138 0.190019 0.054 Uiso 1 1 calc R U . . .
C13 C 0.6093(5) 0.7052(14) 0.3019(12) 0.046(4) Uani 1 1 d G . . . .
C22 C 0.5546(12) 1.376(3) 0.5229(19) 0.046(6) Uani 1 1 d . . . . .
H22 H 0.550637 1.469786 0.501189 0.055 Uiso 1 1 calc R U . . .
C23 C 0.5720(12) 1.355(3) 0.611(2) 0.049(6) Uani 1 1 d . . . . .
C27 C 0.4563(5) 0.9538(17) 0.4429(11) 0.038(4) Uani 1 1 d G . . . .
C32 C 0.4430(7) 0.8704(17) 0.5231(11) 0.052(7) Uani 1 1 d G . . . .
H32 H 0.469888 0.824824 0.559862 0.062 Uiso 1 1 calc R U . . .
C31 C 0.3903(8) 0.8538(17) 0.5496(11) 0.059(6) Uani 1 1 d G . . . .
H31 H 0.381196 0.796819 0.604467 0.071 Uiso 1 1 calc R U . . .
C30 C 0.3509(6) 0.9206(19) 0.4959(13) 0.062(7) Uani 1 1 d G . . . .
H30 H 0.314927 0.909195 0.514025 0.075 Uiso 1 1 calc R U . . .
C29 C 0.3643(6) 1.0040(17) 0.4157(12) 0.059(6) Uani 1 1 d G . . . .
H29 H 0.337349 1.049577 0.378978 0.071 Uiso 1 1 calc R U . . .
C28 C 0.4169(7) 1.0206(15) 0.3892(9) 0.048(5) Uani 1 1 d G . . . .
H28 H 0.426040 1.077585 0.334371 0.058 Uiso 1 1 calc R U . . .
C1 C 0.7162(6) 0.7219(17) 0.2259(11) 0.046(5) Uani 1 1 d G . . . .
C6 C 0.7558(7) 0.6272(16) 0.2491(9) 0.045(6) Uani 1 1 d G . . . .
H6 H 0.757871 0.589272 0.313916 0.054 Uiso 1 1 calc R U . . .
C5 C 0.7923(6) 0.5878(16) 0.1775(12) 0.056(6) Uani 1 1 d G . . . .
H5 H 0.819319 0.523035 0.193436 0.067 Uiso 1 1 calc R U . . .
C4 C 0.7892(7) 0.6432(19) 0.0827(11) 0.056(6) Uani 1 1 d G . . . .
H4 H 0.814177 0.616338 0.033802 0.067 Uiso 1 1 calc R U . . .
C3 C 0.7497(8) 0.7380(18) 0.0595(9) 0.056(7) Uani 1 1 d G . . . .
H3 H 0.747588 0.775877 -0.005352 0.068 Uiso 1 1 calc R U . . .
C2 C 0.7132(7) 0.7773(16) 0.1310(12) 0.048(6) Uani 1 1 d G . . . .
H2 H 0.686139 0.842116 0.115127 0.057 Uiso 1 1 calc R U . . .
Cl4 Cl 0.3360(3) 0.5898(7) 0.3313(8) 0.071(2) Uani 1 1 d . . . . .
Br2 Br 0.5555(6) 0.7291(14) 0.6800(10) 0.049(4) Uiso 0.294 1 d . . P B 2
Cl3 Cl 0.3996(5) 0.4183(10) 0.4650(6) 0.096(3) Uani 1 1 d . . . . .
C24 C 0.5778(12) 1.216(3) 0.6441(18) 0.049(7) Uani 1 1 d . . . . .
H24 H 0.591962 1.200862 0.708166 0.059 Uiso 1 1 calc R U . . .
C7 C 0.6929(7) 0.7246(16) 0.4406(9) 0.043(5) Uani 1 1 d G . . . .
C12 C 0.7253(8) 0.8078(14) 0.4990(12) 0.041(6) Uani 1 1 d G . . . .
H12 H 0.737168 0.895077 0.474777 0.049 Uiso 1 1 calc R U . . .
C11 C 0.7402(7) 0.7632(18) 0.5927(12) 0.060(8) Uani 1 1 d G . . . .
H11 H 0.762343 0.820089 0.632617 0.072 Uiso 1 1 calc R U . . .
C10 C 0.7228(8) 0.6355(19) 0.6282(9) 0.054(7) Uani 1 1 d G . . . .
H10 H 0.733056 0.605079 0.692242 0.065 Uiso 1 1 calc R U . . .
C9 C 0.6905(7) 0.5523(14) 0.5698(11) 0.054(7) Uani 1 1 d G . . . .
H9 H 0.678594 0.465056 0.594028 0.065 Uiso 1 1 calc R U . . .
C8 C 0.6755(7) 0.5969(15) 0.4761(11) 0.046(6) Uani 1 1 d G . . . .
H8 H 0.653419 0.540041 0.436188 0.056 Uiso 1 1 calc R U . . .
C25 C 0.5638(12) 1.104(3) 0.5877(19) 0.040(6) Uani 1 1 d . . . . .
C33 C 0.3563(15) 0.425(3) 0.370(2) 0.072(9) Uani 1 1 d . . . . .
H33A H 0.324499 0.371944 0.389354 0.087 Uiso 1 1 calc R U . . .
H33B H 0.372398 0.377270 0.312852 0.087 Uiso 1 1 calc R U . . .
Cl1 Cl 0.6857(7) 1.2693(16) 0.3214(17) 0.037(5) Uiso 0.466 1 d . . P A 2
Cl2 Cl 0.5696(6) 0.7325(13) 0.6869(9) 0.037(4) Uiso 0.706 1 d . . P C 1

loop_
_atom_site_aniso_label
_atom_site_aniso_U_11
_atom_site_aniso_U_22
_atom_site_aniso_U_33
_atom_site_aniso_U_23
_atom_site_aniso_U_13
_atom_site_aniso_U_12
Au1 0.0527(5) 0.0353(4) 0.0396(4) -0.0015(11) 0.0011(10) 0.0009(5)
P1 0.050(4) 0.035(3) 0.044(3) -0.006(5) -0.005(5) 0.000(3)
P2 0.046(4) 0.036(4) 0.040(3) 0.000(3) 0.001(3) 0.003(3)
C20 0.047(14) 0.038(7) 0.036(8) -0.010(7) 0.005(9) -0.005(8)
C26 0.063(17) 0.054(14) 0.026(10) -0.009(8) -0.001(8) 0.005(13)
C19 0.049(11) 0.038(9) 0.042(10) 0.002(7) 0.007(10) 0.000(9)
C21 0.07(2) 0.043(9) 0.049(11) 0.002(7) 0.003(11) -0.004(9)
C14 0.057(10) 0.034(9) 0.023(8) 0.011(7) -0.009(7) 0.012(7)
C15 0.050(10) 0.026(9) 0.036(10) 0.010(6) -0.006(8) 0.019(7)
C16 0.060(12) 0.035(11) 0.051(12) 0.000(8) 0.007(8) -0.001(9)
C17 0.062(12) 0.037(11) 0.035(11) 0.001(9) 0.000(8) 0.007(8)
C18 0.056(12) 0.033(10) 0.045(11) 0.005(8) 0.003(9) 0.011(8)
C13 0.057(9) 0.038(9) 0.042(11) 0.004(8) -0.002(7) 0.007(7)
C22 0.054(17) 0.033(9) 0.051(10) 0.003(8) 0.014(10) -0.001(10)
C23 0.050(17) 0.048(9) 0.049(10) 0.000(9) 0.013(10) -0.001(11)
C27 0.052(9) 0.031(11) 0.032(10) -0.019(7) 0.001(7) 0.000(7)
C32 0.064(12) 0.052(16) 0.039(12) -0.009(10) 0.004(10) -0.005(12)
C31 0.064(13) 0.062(17) 0.052(15) -0.010(11) 0.008(10) -0.006(11)
C30 0.064(13) 0.052(15) 0.071(15) -0.011(10) -0.001(10) -0.011(12)
C29 0.052(9) 0.045(16) 0.079(15) -0.007(10) 0.001(10) -0.002(11)
C28 0.051(9) 0.047(13) 0.046(12) -0.017(9) -0.006(8) 0.000(10)
C1 0.061(12) 0.034(12) 0.043(8) -0.009(9) 0.000(9) 0.000(9)
C6 0.057(14) 0.036(12) 0.042(10) -0.010(9) -0.001(9) -0.003(9)
C5 0.066(17) 0.052(15) 0.049(10) -0.012(10) 0.007(10) 0.001(11)
C4 0.085(18) 0.036(13) 0.046(10) -0.016(10) 0.009(11) -0.005(11)
C3 0.075(17) 0.039(15) 0.055(11) 0.001(10) 0.012(10) -0.014(10)
C2 0.062(17) 0.033(13) 0.048(9) -0.003(9) -0.002(9) -0.014(10)
Cl4 0.090(6) 0.063(3) 0.059(6) 0.000(4) 0.007(5) 0.006(4)
Cl3 0.136(10) 0.096(6) 0.056(5) 0.004(5) -0.010(6) 0.010(6)
C24 0.061(19) 0.051(10) 0.035(10) -0.003(7) -0.004(11) -0.002(10)
C7 0.048(14) 0.034(9) 0.046(8) -0.009(8) 0.002(8) 0.003(9)
C12 0.043(15) 0.040(11) 0.040(10) -0.006(8) 0.009(9) -0.005(10)
C11 0.08(2) 0.057(12) 0.043(10) -0.007(10) -0.003(10) 0.001(12)
C10 0.067(19) 0.060(12) 0.036(11) 0.004(9) -0.007(10) 0.009(11)
C9 0.053(17) 0.066(14) 0.044(10) 0.003(9) 0.002(9) 0.000(11)
C8 0.064(16) 0.036(9) 0.039(9) -0.011(8) -0.002(10) -0.004(10)
C25 0.033(15) 0.050(10) 0.037(9) -0.004(7) 0.011(9) -0.002(10)
C33 0.11(2) 0.048(16) 0.055(15) -0.005(13) 0.004(18) 0.008(14)

loop_
_atom_type_symbol
_atom_type_description
_atom_type_scat_dispersion_real
_atom_type_scat_dispersion_imag
_atom_type_scat_source
C C 0.0033 0.0016 'International Tables Vol C Tables 4.2.6.8 and 6.1.1.4'
H H 0.0000 0.0000 'International Tables Vol C Tables 4.2.6.8 and 6.1.1.4'
Au Au -2.0133 8.8022 'International Tables Vol C Tables 4.2.6.8 and 6.1.1.4'
Br Br -0.2901 2.4595 'International Tables Vol C Tables 4.2.6.8 and 6.1.1.4'
Cl Cl 0.1484 0.1585 'International Tables Vol C Tables 4.2.6.8 and 6.1.1.4'
P P 0.1023 0.0942 'International Tables Vol C Tables 4.2.6.8 and 6.1.1.4'

loop_
_geom_angle_atom_site_label_1
_geom_angle_atom_site_label_2
_geom_angle_atom_site_label_3
_geom_angle
_geom_angle_site_symmetry_1
_geom_angle_site_symmetry_3
_geom_angle_publ_flag
P1 Au1 Br1 178.3(3) . . ?
P1 Au1 Cl1 171.8(5) . . ?
C13 P1 Au1 117.0(6) . . ?
C13 P1 C1 106.0(9) . . ?
C13 P1 C7 103.7(9) . . ?
C1 P1 Au1 109.1(7) . . ?
C7 P1 Au1 111.8(7) . . ?
C7 P1 C1 108.9(9) . . ?
C20 P2 C26 109.9(12) . . ?
C20 P2 C19 108.9(13) . . ?
C20 P2 C27 107.8(10) . . ?
C26 P2 C19 108.3(12) . . ?
C26 P2 C27 110.3(11) . . ?
C27 P2 C19 111.6(11) . . ?
C21 C20 P2 121.7(19) . . ?
C25 C20 P2 119.4(19) . . ?
C25 C20 C21 119(2) . . ?
P2 C26 H26A 109.5 . . ?
P2 C26 H26B 109.5 . . ?
P2 C26 H26C 109.5 . . ?
H26A C26 H26B 109.5 . . ?
H26A C26 H26C 109.5 . . ?
H26B C26 H26C 109.5 . . ?
P2 C19 H19A 108.3 . . ?
P2 C19 H19B 108.3 . . ?
H19A C19 H19B 107.4 . . ?
C14 C19 P2 116.0(16) . . ?
C14 C19 H19A 108.3 . . ?
C14 C19 H19B 108.3 . . ?
C20 C21 H21 120.4 . . ?
C22 C21 C20 119(2) . . ?
C22 C21 H21 120.4 . . ?
C15 C14 C19 116.8(15) . . ?
C15 C14 C13 120.0 . . ?
C13 C14 C19 123.2(15) . . ?
C14 C15 H15 120.0 . . ?
C14 C15 C16 120.0 . . ?
C16 C15 H15 120.0 . . ?
C15 C16 H16 120.0 . . ?
C17 C16 C15 120.0 . . ?
C17 C16 H16 120.0 . . ?
C16 C17 H17 120.0 . . ?
C16 C17 C18 120.0 . . ?
C18 C17 H17 120.0 . . ?
C17 C18 H18 120.0 . . ?
C13 C18 C17 120.0 . . ?
C13 C18 H18 120.0 . . ?
C14 C13 P1 121.1(10) . . ?
C18 C13 P1 118.6(10) . . ?
C18 C13 C14 120.0 . . ?
C21 C22 H22 118.3 . . ?
C23 C22 C21 123(2) . . ?
C23 C22 H22 118.3 . . ?
C22 C23 C24 119(3) . . ?
C32 C27 P2 120.9(10) . . ?
C32 C27 C28 120.0 . . ?
C28 C27 P2 118.8(10) . . ?
C27 C32 H32 120.0 . . ?
C31 C32 C27 120.0 . . ?
C31 C32 H32 120.0 . . ?
C32 C31 H31 120.0 . . ?
C32 C31 C30 120.0 . . ?
C30 C31 H31 120.0 . . ?
C31 C30 H30 120.0 . . ?
C31 C30 C29 120.0 . . ?
C29 C30 H30 120.0 . . ?
C30 C29 H29 120.0 . . ?
C28 C29 C30 120.0 . . ?
C28 C29 H29 120.0 . . ?
C27 C28 H28 120.0 . . ?
C29 C28 C27 120.0 . . ?
C29 C28 H28 120.0 . . ?
C6 C1 P1 121.0(10) . . ?
C6 C1 C2 120.0 . . ?
C2 C1 P1 118.7(10) . . ?
C1 C6 H6 120.0 . . ?
C5 C6 C1 120.0 . . ?
C5 C6 H6 120.0 . . ?
C6 C5 H5 120.0 . . ?
C6 C5 C4 120.0 . . ?
C4 C5 H5 120.0 . . ?
C5 C4 H4 120.0 . . ?
C3 C4 C5 120.0 . . ?
C3 C4 H4 120.0 . . ?
C4 C3 H3 120.0 . . ?
C4 C3 C2 120.0 . . ?
C2 C3 H3 120.0 . . ?
C1 C2 H2 120.0 . . ?
C3 C2 C1 120.0 . . ?
C3 C2 H2 120.0 . . ?
C23 C24 H24 118.6 . . ?
C25 C24 C23 123(2) . . ?
C25 C24 H24 118.6 . . ?
C12 C7 P1 118.7(9) . . ?
C12 C7 C8 120.0 . . ?
C8 C7 P1 121.2(9) . . ?
C7 C12 H12 120.0 . . ?
C11 C12 C7 120.0 . . ?
C11 C12 H12 120.0 . . ?
C12 C11 H11 120.0 . . ?
C12 C11 C10 120.0 . . ?
C10 C11 H11 120.0 . . ?
C11 C10 H10 120.0 . . ?
C11 C10 C9 120.0 . . ?
C9 C10 H10 120.0 . . ?
C10 C9 H9 120.0 . . ?
C10 C9 C8 120.0 . . ?
C8 C9 H9 120.0 . . ?
C7 C8 H8 120.0 . . ?
C9 C8 C7 120.0 . . ?
C9 C8 H8 120.0 . . ?
C24 C25 C20 117(2) . . ?
Cl4 C33 H33A 108.0 . . ?
Cl4 C33 H33B 108.0 . . ?
Cl3 C33 Cl4 117.2(18) . . ?
Cl3 C33 H33A 108.0 . . ?
Cl3 C33 H33B 108.0 . . ?
H33A C33 H33B 107.2 . . ?

loop_
_geom_bond_atom_site_label_1
_geom_bond_atom_site_label_2
_geom_bond_distance
_geom_bond_site_symmetry_2
_geom_bond_publ_flag
Au1 Br1 2.371(5) . ?
Au1 P1 2.250(5) . ?
Au1 Cl1 2.390(15) . ?
P1 C13 1.798(14) . ?
P1 C1 1.834(15) . ?
P1 C7 1.806(16) . ?
P2 C20 1.78(2) . ?
P2 C26 1.78(2) . ?
P2 C19 1.81(3) . ?
P2 C27 1.796(15) . ?
C20 C21 1.42(3) . ?
C20 C25 1.42(4) . ?
C26 H26A 0.9800 . ?
C26 H26B 0.9800 . ?
C26 H26C 0.9800 . ?
C19 H19A 0.9900 . ?
C19 H19B 0.9900 . ?
C19 C14 1.47(2) . ?
C21 H21 0.9500 . ?
C21 C22 1.37(3) . ?
C14 C15 1.3900 . ?
C14 C13 1.3900 . ?
C15 H15 0.9500 . ?
C15 C16 1.3900 . ?
C16 H16 0.9500 . ?
C16 C17 1.3900 . ?
C17 H17 0.9500 . ?
C17 C18 1.3900 . ?
C18 H18 0.9500 . ?
C18 C13 1.3900 . ?
C22 H22 0.9500 . ?
C22 C23 1.28(4) . ?
C23 C24 1.41(3) . ?
C27 C32 1.3900 . ?
C27 C28 1.3900 . ?
C32 H32 0.9500 . ?
C32 C31 1.3900 . ?
C31 H31 0.9500 . ?
C31 C30 1.3900 . ?
C30 H30 0.9500 . ?
C30 C29 1.3900 . ?
C29 H29 0.9500 . ?
C29 C28 1.3900 . ?
C28 H28 0.9500 . ?
C1 C6 1.3900 . ?
C1 C2 1.3900 . ?
C6 H6 0.9500 . ?
C6 C5 1.3900 . ?
C5 H5 0.9500 . ?
C5 C4 1.3900 . ?
C4 H4 0.9500 . ?
C4 C3 1.3900 . ?
C3 H3 0.9500 . ?
C3 C2 1.3900 . ?
C2 H2 0.9500 . ?
Cl4 C33 1.74(3) . ?
Cl3 C33 1.69(3) . ?
C24 H24 0.9500 . ?
C24 C25 1.37(3) . ?
C7 C12 1.3900 . ?
C7 C8 1.3900 . ?
C12 H12 0.9500 . ?
C12 C11 1.3900 . ?
C11 H11 0.9500 . ?
C11 C10 1.3900 . ?
C10 H10 0.9500 . ?
C10 C9 1.3900 . ?
C9 H9 0.9500 . ?
C9 C8 1.3900 . ?
C8 H8 0.9500 . ?
C33 H33A 0.9900 . ?
C33 H33B 0.9900 . ?

loop_
_geom_torsion_atom_site_label_1
_geom_torsion_atom_site_label_2
_geom_torsion_atom_site_label_3
_geom_torsion_atom_site_label_4
_geom_torsion
_geom_torsion_site_symmetry_1
_geom_torsion_site_symmetry_2
_geom_torsion_site_symmetry_3
_geom_torsion_site_symmetry_4
_geom_torsion_publ_flag
Au1 P1 C13 C14 -57.9(11) . . . . ?
Au1 P1 C13 C18 128.3(7) . . . . ?
Au1 P1 C1 C6 127.0(9) . . . . ?
Au1 P1 C1 C2 -46.7(11) . . . . ?
Au1 P1 C7 C12 -24.5(12) . . . . ?
Au1 P1 C7 C8 152.5(8) . . . . ?
P1 C1 C6 C5 -173.6(13) . . . . ?
P1 C1 C2 C3 173.8(13) . . . . ?
P1 C7 C12 C11 177.1(13) . . . . ?
P1 C7 C8 C9 -177.0(14) . . . . ?
P2 C20 C21 C22 176(2) . . . . ?
P2 C20 C25 C24 -179(2) . . . . ?
P2 C19 C14 C15 -68.2(19) . . . . ?
P2 C19 C14 C13 111.4(16) . . . . ?
P2 C27 C32 C31 173.7(12) . . . . ?
P2 C27 C28 C29 -173.8(12) . . . . ?
C20 P2 C19 C14 -162.1(17) . . . . ?
C20 P2 C27 C32 -82.7(12) . . . . ?
C20 P2 C27 C28 91.0(12) . . . . ?
C20 C21 C22 C23 3(5) . . . . ?
C26 P2 C20 C21 27(3) . . . . ?
C26 P2 C20 C25 -154(2) . . . . ?
C26 P2 C19 C14 -43(2) . . . . ?
C26 P2 C27 C32 157.2(11) . . . . ?
C26 P2 C27 C28 -29.0(13) . . . . ?
C19 P2 C20 C21 146(2) . . . . ?
C19 P2 C20 C25 -35(3) . . . . ?
C19 P2 C27 C32 36.8(13) . . . . ?
C19 P2 C27 C28 -149.5(11) . . . . ?
C19 C14 C15 C16 179.6(15) . . . . ?
C19 C14 C13 P1 6.8(15) . . . . ?
C19 C14 C13 C18 -179.6(16) . . . . ?
C21 C20 C25 C24 1(4) . . . . ?
C21 C22 C23 C24 0(5) . . . . ?
C14 C15 C16 C17 0.0 . . . . ?
C15 C14 C13 P1 -173.7(12) . . . . ?
C15 C14 C13 C18 0.0 . . . . ?
C15 C16 C17 C18 0.0 . . . . ?
C16 C17 C18 C13 0.0 . . . . ?
C17 C18 C13 P1 173.8(11) . . . . ?
C17 C18 C13 C14 0.0 . . . . ?
C13 P1 C1 C6 -106.2(11) . . . . ?
C13 P1 C1 C2 80.1(11) . . . . ?
C13 P1 C7 C12 -151.4(10) . . . . ?
C13 P1 C7 C8 25.6(12) . . . . ?
C13 C14 C15 C16 0.0 . . . . ?
C22 C23 C24 C25 -3(5) . . . . ?
C23 C24 C25 C20 2(4) . . . . ?
C27 P2 C20 C21 -93(2) . . . . ?
C27 P2 C20 C25 86(2) . . . . ?
C27 P2 C19 C14 79.0(19) . . . . ?
C27 C32 C31 C30 0.0 . . . . ?
C32 C27 C28 C29 0.0 . . . . ?
C32 C31 C30 C29 0.0 . . . . ?
C31 C30 C29 C28 0.0 . . . . ?
C30 C29 C28 C27 0.0 . . . . ?
C28 C27 C32 C31 0.0 . . . . ?
C1 P1 C13 C14 -179.7(9) . . . . ?
C1 P1 C13 C18 6.5(11) . . . . ?
C1 P1 C7 C12 96.0(11) . . . . ?
C1 P1 C7 C8 -86.9(12) . . . . ?
C1 C6 C5 C4 0.0 . . . . ?
C6 C1 C2 C3 0.0 . . . . ?
C6 C5 C4 C3 0.0 . . . . ?
C5 C4 C3 C2 0.0 . . . . ?
C4 C3 C2 C1 0.0 . . . . ?
C2 C1 C6 C5 0.0 . . . . ?
C7 P1 C13 C14 65.6(10) . . . . ?
C7 P1 C13 C18 -108.1(10) . . . . ?
C7 P1 C1 C6 4.8(12) . . . . ?
C7 P1 C1 C2 -168.9(9) . . . . ?
C7 C12 C11 C10 0.0 . . . . ?
C12 C7 C8 C9 0.0 . . . . ?
C12 C11 C10 C9 0.0 . . . . ?
C11 C10 C9 C8 0.0 . . . . ?
C10 C9 C8 C7 0.0 . . . . ?
C8 C7 C12 C11 0.0 . . . . ?
C25 C20 C21 C22 -3(4) . . . . ?
